data_7006092
loop_
_publ_author_name
'Stander, Elzet'
'Esterhuysen, Catharine'
'McKenzie, Jean M.'
'Cronje, Stephanie'
'Raubenheimer, Helgard G.'

_publ_section_title
;
 Reaction and subsequent transformation of anionic acetylide-carbene
 complexes using the Ph3PAu+ fragment.
;
_journal_issue 48
_journal_name_full 'Dalton transactions (Cambridge, England : 2003)'
_journal_page_first 5684
_journal_page_last 5691
_journal_paper_doi 10.1039/b708915e
_journal_year 2007
_chemical_formula_moiety 'C28 H21 Au N O5 P W'
_chemical_formula_sum 'C28 H21 Au N O5 P W'
_chemical_formula_weight 863.24
_chemical_name_systematic
;
?
;
_space_group_IT_number 14
_symmetry_cell_setting monoclinic
_symmetry_space_group_name_Hall '-P 2ybc'
_symmetry_space_group_name_H-M 'P 1 21/c 1'
_atom_sites_solution_hydrogens geom
_atom_sites_solution_primary direct
_atom_sites_solution_secondary difmap
_audit_creation_method SHELXL-97
_cell_angle_alpha 90.00
_cell_angle_beta 103.429(1)
_cell_angle_gamma 90.00
_cell_formula_units_Z 4
_cell_length_a 9.2552(5)
_cell_length_b 24.2452(14)
_cell_length_c 12.4647(7)
_cell_measurement_reflns_used 9248
_cell_measurement_temperature 173(2)
_cell_measurement_theta_max 28.2
_cell_measurement_theta_min 2.3
_cell_volume 2720.5(3)
_computing_cell_refinement 'SAINT (Bruker, 2002)'
_computing_data_collection 'SMART (Bruker, 2001)'
_computing_data_reduction SAINT
_computing_molecular_graphics
;
X-Seed (Barbour, 2001; Atwood and Barbour, 2003)
;
_computing_publication_material
;
X-Seed
;
_computing_structure_refinement 'SHELXL-97 (Sheldrick, 1997)'
_computing_structure_solution 'SHELXS-97 (Sheldrick, 1997)'
_diffrn_ambient_temperature 173(2)
_diffrn_measured_fraction_theta_full 0.997
_diffrn_measured_fraction_theta_max 0.997
_diffrn_measurement_device_type 'Bruker APEX CCD area-detector'
_diffrn_measurement_method '\w scans'
_diffrn_radiation_monochromator graphite
_diffrn_radiation_source 'fine-focus sealed tube'
_diffrn_radiation_type MoK\a
_diffrn_radiation_wavelength 0.71073
_diffrn_reflns_av_R_equivalents 0.039
_diffrn_reflns_av_sigmaI/netI 0.046
_diffrn_reflns_limit_h_max 11
_diffrn_reflns_limit_h_min -11
_diffrn_reflns_limit_k_max 19
_diffrn_reflns_limit_k_min -32
_diffrn_reflns_limit_l_max 16
_diffrn_reflns_limit_l_min -12
_diffrn_reflns_number 16164
_diffrn_reflns_theta_full 27.0
_diffrn_reflns_theta_max 27.0
_diffrn_reflns_theta_min 1.9
_diffrn_standards_number 0
_exptl_absorpt_coefficient_mu 9.708
_exptl_absorpt_correction_T_max 0.415
_exptl_absorpt_correction_T_min 0.389
_exptl_absorpt_correction_type multi-scan
_exptl_absorpt_process_details 'SADABS, Blessing, Acta Cryst. A51 (1995) 33-38'
_exptl_crystal_colour 'Red orange'
_exptl_crystal_density_diffrn 2.108
_exptl_crystal_density_method 'not measured'
_exptl_crystal_description Prism
_exptl_crystal_F_000 1616
_exptl_crystal_size_max 0.12
_exptl_crystal_size_mid 0.11
_exptl_crystal_size_min 0.11
_refine_diff_density_max 2.08
_refine_diff_density_min -2.07
_refine_diff_density_rms 0.20
_refine_ls_extinction_method none
_refine_ls_goodness_of_fit_ref 1.03
_refine_ls_hydrogen_treatment constr
_refine_ls_matrix_type full
_refine_ls_number_parameters 336
_refine_ls_number_reflns 5914
_refine_ls_number_restraints 0
_refine_ls_restrained_S_all 1.03
_refine_ls_R_factor_all 0.036
_refine_ls_R_factor_gt 0.031
_refine_ls_shift/su_max 0.007
_refine_ls_shift/su_mean 0.000
_refine_ls_structure_factor_coef Fsqd
_refine_ls_weighting_details 'calc w=1/[\s^2^(Fo^2^)+(0.0433P)^2^+0.8777P] where P=(Fo^2^+2Fc^2^)/3'
_refine_ls_weighting_scheme calc
_refine_ls_wR_factor_gt 0.076
_refine_ls_wR_factor_ref 0.079
_reflns_number_gt 5326
_reflns_number_total 5914
_reflns_threshold_expression I>2\s(I)
_cod_data_source_file b708915e.txt
_cod_data_source_block Complex_3b
_cod_depositor_comments
;
The following automatic conversions were performed:
'_symmetry_cell_setting' value 'Monoclinic' changed to 'monoclinic'
according to '/home/saulius/struct/CIF-dictionaries/cif_core.dic'
dictionary named 'cif_core.dic' version 2.4.1 from 2010-06-29.

Automatic conversion script
Id: cif_fix_enum 1527 2010-12-29 10:47:43Z saulius 
;
_cod_original_sg_symbol_H-M 'P 21/c'
_cod_database_code 7006092

loop_
_symmetry_equiv_pos_as_xyz
'x, y, z'
'-x, y+1/2, -z+1/2'
'-x, -y, -z'
'x, -y-1/2, z-1/2'

loop_
_atom_site_label
_atom_site_type_symbol
_atom_site_fract_x
_atom_site_fract_y
_atom_site_fract_z
_atom_site_U_iso_or_equiv
_atom_site_adp_type
_atom_site_occupancy
_atom_site_symmetry_multiplicity
_atom_site_calc_flag
_atom_site_refinement_flags
_atom_site_disorder_assembly
_atom_site_disorder_group
Au1 Au 0.574435(18) 1.019293(7) 0.765032(14) 0.01755(7) Uani 1 1 d . . .
P1 P 0.65364(12) 1.08387(5) 0.90028(10) 0.0167(2) Uani 1 1 d . . .
W1 W 0.84780(2) 0.831800(7) 0.545905(15) 0.01964(7) Uani 1 1 d . . .
O1 O 1.1584(4) 0.87341(14) 0.6883(3) 0.0305(8) Uani 1 1 d . . .
O2 O 0.7860(5) 0.75550(17) 0.7398(3) 0.0398(10) Uani 1 1 d . . .
C8 C 0.9567(5) 0.76830(19) 0.4957(4) 0.0217(10) Uani 1 1 d . . .
C3 C 0.7119(5) 0.89499(19) 0.5954(4) 0.0200(9) Uani 1 1 d . . .
C6 C 1.0428(5) 0.85947(19) 0.6408(4) 0.0228(10) Uani 1 1 d . . .
C7 C 0.8080(5) 0.7835(2) 0.6715(4) 0.0247(11) Uani 1 1 d . . .
O3 O 1.0151(4) 0.73225(14) 0.4650(3) 0.0270(8) Uani 1 1 d . . .
C11C C 0.7146(5) 1.14682(19) 0.8446(4) 0.0194(9) Uani 1 1 d . . .
C11A C 0.8039(5) 1.06001(18) 1.0094(4) 0.0171(9) Uani 1 1 d . . .
C11B C 0.5105(5) 1.10752(18) 0.9676(4) 0.0199(9) Uani 1 1 d . . .
C12C C 0.6650(5) 1.19841(19) 0.8675(4) 0.0233(10) Uani 1 1 d . . .
H12C H 0.6022 1.2021 0.9174 0.028 Uiso 1 1 calc R . .
C13B C 0.4277(6) 1.1371(2) 1.1276(5) 0.0301(11) Uani 1 1 d . . .
H13B H 0.4456 1.1415 1.2054 0.036 Uiso 1 1 calc R . .
C15C C 0.8514(6) 1.1886(2) 0.7231(4) 0.0266(11) Uani 1 1 d . . .
H15C H 0.9160 1.1851 0.6744 0.032 Uiso 1 1 calc R . .
C14B C 0.2930(6) 1.1539(2) 1.0608(5) 0.0292(11) Uani 1 1 d . . .
H14B H 0.2196 1.1702 1.0926 0.035 Uiso 1 1 calc R . .
C16A C 0.9205(5) 1.09390(18) 1.0614(4) 0.0208(10) Uani 1 1 d . . .
H16A H 0.9264 1.1306 1.0363 0.025 Uiso 1 1 calc R . .
C16C C 0.8094(5) 1.14224(19) 0.7729(4) 0.0231(10) Uani 1 1 d . . .
H16C H 0.8453 1.1070 0.7581 0.028 Uiso 1 1 calc R . .
C14C C 0.7995(5) 1.2402(2) 0.7441(4) 0.0266(11) Uani 1 1 d . . .
H14C H 0.8268 1.2719 0.7088 0.032 Uiso 1 1 calc R . .
C12B C 0.5364(5) 1.1139(2) 1.0809(4) 0.0245(10) Uani 1 1 d . . .
H12B H 0.6283 1.1025 1.1268 0.029 Uiso 1 1 calc R . .
C16B C 0.3737(5) 1.12288(18) 0.9006(4) 0.0215(10) Uani 1 1 d . . .
H16B H 0.3542 1.1171 0.8232 0.026 Uiso 1 1 calc R . .
C15B C 0.2658(5) 1.1467(2) 0.9470(5) 0.0264(11) Uani 1 1 d . . .
H15B H 0.1737 1.1580 0.9011 0.032 Uiso 1 1 calc R . .
C13C C 0.7077(5) 1.24518(19) 0.8166(4) 0.0250(11) Uani 1 1 d . . .
H13C H 0.6735 1.2806 0.8321 0.030 Uiso 1 1 calc R . .
C14A C 1.0217(5) 1.02015(19) 1.1865(4) 0.0226(10) Uani 1 1 d . . .
H14A H 1.0949 1.0066 1.2473 0.027 Uiso 1 1 calc R . .
O5 O 0.9191(5) 0.90231(18) 0.3502(4) 0.0525(13) Uani 1 1 d . . .
C12A C 0.7984(5) 1.00528(19) 1.0455(4) 0.0226(10) Uani 1 1 d . . .
H12A H 0.7204 0.9815 1.0098 0.027 Uiso 1 1 calc R . .
C15A C 1.0288(5) 1.0741(2) 1.1503(4) 0.0235(10) Uani 1 1 d . . .
H15A H 1.1075 1.0975 1.1861 0.028 Uiso 1 1 calc R . .
C13A C 0.9068(6) 0.98632(19) 1.1328(5) 0.0268(11) Uani 1 1 d . . .
H13A H 0.9027 0.9493 1.1568 0.032 Uiso 1 1 calc R . .
C2 C 0.6181(5) 0.92681(18) 0.6156(4) 0.0202(9) Uani 1 1 d . . .
C10 C 0.8912(6) 0.8775(2) 0.4225(5) 0.0346(13) Uani 1 1 d . . .
O4 O 0.5394(5) 0.7913(2) 0.3945(5) 0.080(2) Uani 1 1 d . . .
C9 C 0.6513(6) 0.8057(3) 0.4478(5) 0.0415(15) Uani 1 1 d . . .
N1 N 0.3729(4) 0.95839(15) 0.5815(3) 0.0187(8) Uani 1 1 d . . .
C1 C 0.5096(5) 0.96223(18) 0.6402(4) 0.0175(9) Uani 1 1 d . . .
C5 C 0.3289(5) 0.9185(2) 0.4905(4) 0.0260(11) Uani 1 1 d . . .
H5A H 0.4180 0.9040 0.4705 0.039 Uiso 1 1 calc R . .
H5B H 0.2660 0.9369 0.4264 0.039 Uiso 1 1 calc R . .
H5C H 0.2737 0.8881 0.5140 0.039 Uiso 1 1 calc R . .
C4 C 0.2532(5) 0.9944(2) 0.5978(5) 0.0260(11) Uani 1 1 d . . .
H4A H 0.2920 1.0201 0.6582 0.039 Uiso 1 1 calc R . .
H4B H 0.1741 0.9720 0.6162 0.039 Uiso 1 1 calc R . .
H4C H 0.2132 1.0152 0.5300 0.039 Uiso 1 1 calc R . .

loop_
_atom_site_aniso_label
_atom_site_aniso_U_11
_atom_site_aniso_U_22
_atom_site_aniso_U_33
_atom_site_aniso_U_23
_atom_site_aniso_U_13
_atom_site_aniso_U_12
Au1 0.01860(11) 0.01533(10) 0.01835(11) -0.00245(6) 0.00355(8) 0.00055(6)
P1 0.0170(5) 0.0155(5) 0.0174(6) -0.0008(4) 0.0034(5) -0.0004(4)
W1 0.02082(11) 0.01974(11) 0.01719(12) -0.00189(7) 0.00201(8) 0.00654(7)
O1 0.028(2) 0.0268(19) 0.036(2) -0.0052(15) 0.0076(17) -0.0008(15)
O2 0.052(3) 0.040(2) 0.032(2) 0.0017(18) 0.017(2) -0.0048(19)
C8 0.021(2) 0.022(2) 0.022(3) 0.0006(18) 0.005(2) 0.0008(19)
C3 0.019(2) 0.024(2) 0.018(2) -0.0019(18) 0.0053(19) -0.0031(18)
C6 0.024(3) 0.021(2) 0.024(3) 0.0009(19) 0.007(2) 0.0015(19)
C7 0.028(3) 0.022(2) 0.025(3) -0.010(2) 0.008(2) 0.0048(19)
O3 0.0314(19) 0.0236(18) 0.0266(19) -0.0021(14) 0.0080(16) 0.0048(15)
C11C 0.016(2) 0.020(2) 0.021(2) -0.0009(18) 0.0001(18) -0.0014(17)
C11A 0.016(2) 0.017(2) 0.019(2) 0.0016(17) 0.0040(18) 0.0019(16)
C11B 0.020(2) 0.016(2) 0.024(3) -0.0010(17) 0.0078(19) -0.0002(17)
C12C 0.021(2) 0.020(2) 0.029(3) -0.0014(19) 0.006(2) -0.0018(18)
C13B 0.032(3) 0.033(3) 0.028(3) -0.001(2) 0.012(2) 0.001(2)
C15C 0.026(3) 0.031(3) 0.025(3) 0.001(2) 0.011(2) -0.004(2)
C14B 0.031(3) 0.021(2) 0.041(3) 0.000(2) 0.019(2) 0.001(2)
C16A 0.022(2) 0.017(2) 0.022(2) -0.0006(17) 0.0024(19) -0.0054(18)
C16C 0.024(2) 0.019(2) 0.027(3) -0.0018(19) 0.008(2) 0.0001(18)
C14C 0.027(3) 0.022(2) 0.027(3) 0.006(2) 0.001(2) -0.007(2)
C12B 0.021(2) 0.029(3) 0.023(3) 0.0012(19) 0.006(2) 0.0014(19)
C16B 0.022(2) 0.019(2) 0.024(3) -0.0024(18) 0.006(2) -0.0017(18)
C15B 0.014(2) 0.023(2) 0.040(3) 0.000(2) 0.003(2) 0.0047(18)
C13C 0.027(3) 0.014(2) 0.034(3) 0.0001(19) 0.006(2) -0.0005(18)
C14A 0.020(2) 0.030(3) 0.018(2) -0.0007(18) 0.0038(19) 0.0076(18)
O5 0.073(3) 0.050(3) 0.046(3) 0.029(2) 0.038(2) 0.040(2)
C12A 0.019(2) 0.015(2) 0.032(3) 0.0004(19) 0.001(2) -0.0033(18)
C15A 0.018(2) 0.030(3) 0.022(3) -0.0015(19) 0.005(2) -0.0023(19)
C13A 0.030(3) 0.018(2) 0.033(3) 0.002(2) 0.010(2) 0.0035(19)
C2 0.023(2) 0.018(2) 0.018(2) 0.0009(17) 0.0011(19) 0.0006(18)
C10 0.041(3) 0.035(3) 0.030(3) 0.005(2) 0.012(3) 0.024(2)
O4 0.038(3) 0.095(4) 0.085(4) -0.050(3) -0.027(3) 0.012(3)
C9 0.036(3) 0.040(3) 0.043(4) -0.020(3) -0.002(3) 0.011(3)
N1 0.0204(19) 0.0163(18) 0.019(2) 0.0001(15) 0.0034(16) 0.0027(15)
C1 0.021(2) 0.014(2) 0.019(2) 0.0007(17) 0.0084(18) 0.0025(17)
C5 0.022(2) 0.027(3) 0.027(3) -0.010(2) 0.002(2) -0.0022(19)
C4 0.022(2) 0.024(2) 0.032(3) -0.002(2) 0.005(2) 0.0054(19)

loop_
_atom_type_symbol
_atom_type_description
_atom_type_scat_dispersion_real
_atom_type_scat_dispersion_imag
_atom_type_scat_source
C C 0.0033 0.0016 'International Tables Vol C Tables 4.2.6.8 and 6.1.1.4'
H H 0.0000 0.0000 'International Tables Vol C Tables 4.2.6.8 and 6.1.1.4'
N N 0.0061 0.0033 'International Tables Vol C Tables 4.2.6.8 and 6.1.1.4'
O O 0.0106 0.0060 'International Tables Vol C Tables 4.2.6.8 and 6.1.1.4'
P P 0.1023 0.0942 'International Tables Vol C Tables 4.2.6.8 and 6.1.1.4'
W W -0.8490 6.8722 'International Tables Vol C Tables 4.2.6.8 and 6.1.1.4'
Au Au -2.0133 8.8022 'International Tables Vol C Tables 4.2.6.8 and 6.1.1.4'

loop_
_geom_angle_atom_site_label_1
_geom_angle_atom_site_label_2
_geom_angle_atom_site_label_3
_geom_angle
_geom_angle_site_symmetry_1
_geom_angle_site_symmetry_3
_geom_angle_publ_flag
C1 Au1 P1 177.70(13) . . ?
C11A P1 C11B 105.7(2) . . ?
C11A P1 C11C 107.7(2) . . ?
C11B P1 C11C 103.6(2) . . ?
C11A P1 Au1 113.27(15) . . ?
C11B P1 Au1 114.33(15) . . ?
C11C P1 Au1 111.54(16) . . ?
C10 W1 C8 88.8(2) . . ?
C10 W1 C6 87.4(2) . . ?
C8 W1 C6 89.56(19) . . ?
C10 W1 C9 91.2(3) . . ?
C8 W1 C9 91.0(2) . . ?
C6 W1 C9 178.5(2) . . ?
C10 W1 C7 178.35(19) . . ?
C8 W1 C7 89.58(19) . . ?
C6 W1 C7 92.10(19) . . ?
C9 W1 C7 89.3(2) . . ?
C10 W1 C3 93.51(19) . . ?
C8 W1 C3 174.44(18) . . ?
C6 W1 C3 95.57(18) . . ?
C9 W1 C3 83.9(2) . . ?
C7 W1 C3 88.10(18) . . ?
O3 C8 W1 178.2(4) . . ?
C2 C3 W1 171.1(4) . . ?
O1 C6 W1 174.6(4) . . ?
O2 C7 W1 178.2(4) . . ?
C12C C11C C16C 119.4(4) . . ?
C12C C11C P1 122.2(4) . . ?
C16C C11C P1 118.3(3) . . ?
C16A C11A C12A 119.3(4) . . ?
C16A C11A P1 122.8(3) . . ?
C12A C11A P1 117.8(3) . . ?
C12B C11B C16B 119.9(4) . . ?
C12B C11B P1 122.3(4) . . ?
C16B C11B P1 117.7(4) . . ?
C11C C12C C13C 119.8(5) . . ?
C11C C12C H12C 120.1 . . ?
C13C C12C H12C 120.1 . . ?
C14B C13B C12B 120.1(5) . . ?
C14B C13B H13B 120.0 . . ?
C12B C13B H13B 120.0 . . ?
C16C C15C C14C 120.2(5) . . ?
C16C C15C H15C 119.9 . . ?
C14C C15C H15C 119.9 . . ?
C13B C14B C15B 119.9(5) . . ?
C13B C14B H14B 120.0 . . ?
C15B C14B H14B 120.0 . . ?
C11A C16A C15A 120.2(4) . . ?
C11A C16A H16A 119.9 . . ?
C15A C16A H16A 119.9 . . ?
C15C C16C C11C 120.5(5) . . ?
C15C C16C H16C 119.8 . . ?
C11C C16C H16C 119.8 . . ?
C13C C14C C15C 119.7(4) . . ?
C13C C14C H14C 120.2 . . ?
C15C C14C H14C 120.2 . . ?
C11B C12B C13B 120.1(5) . . ?
C11B C12B H12B 120.0 . . ?
C13B C12B H12B 120.0 . . ?
C15B C16B C11B 120.1(5) . . ?
C15B C16B H16B 119.9 . . ?
C11B C16B H16B 119.9 . . ?
C16B C15B C14B 119.9(5) . . ?
C16B C15B H15B 120.1 . . ?
C14B C15B H15B 120.1 . . ?
C14C C13C C12C 120.4(5) . . ?
C14C C13C H13C 119.8 . . ?
C12C C13C H13C 119.8 . . ?
C13A C14A C15A 119.3(4) . . ?
C13A C14A H14A 120.4 . . ?
C15A C14A H14A 120.4 . . ?
C13A C12A C11A 119.7(4) . . ?
C13A C12A H12A 120.2 . . ?
C11A C12A H12A 120.2 . . ?
C14A C15A C16A 120.2(4) . . ?
C14A C15A H15A 119.9 . . ?
C16A C15A H15A 119.9 . . ?
C12A C13A C14A 121.4(4) . . ?
C12A C13A H13A 119.3 . . ?
C14A C13A H13A 119.3 . . ?
C3 C2 C1 178.6(5) . . ?
O5 C10 W1 177.6(5) . . ?
O4 C9 W1 178.5(6) . . ?
C1 N1 C4 123.0(4) . . ?
C1 N1 C5 122.3(4) . . ?
C4 N1 C5 114.6(4) . . ?
N1 C1 C2 118.7(4) . . ?
N1 C1 Au1 122.9(3) . . ?
C2 C1 Au1 118.4(3) . . ?
N1 C5 H5A 109.5 . . ?
N1 C5 H5B 109.5 . . ?
H5A C5 H5B 109.5 . . ?
N1 C5 H5C 109.5 . . ?
H5A C5 H5C 109.5 . . ?
H5B C5 H5C 109.5 . . ?
N1 C4 H4A 109.5 . . ?
N1 C4 H4B 109.5 . . ?
H4A C4 H4B 109.5 . . ?
N1 C4 H4C 109.5 . . ?
H4A C4 H4C 109.5 . . ?
H4B C4 H4C 109.5 . . ?

loop_
_geom_bond_atom_site_label_1
_geom_bond_atom_site_label_2
_geom_bond_distance
_geom_bond_site_symmetry_2
_geom_bond_publ_flag
Au1 C1 2.065(4) . ?
Au1 P1 2.2926(11) . ?
P1 C11A 1.800(5) . ?
P1 C11B 1.818(5) . ?
P1 C11C 1.820(5) . ?
W1 C10 2.010(6) . ?
W1 C8 2.018(5) . ?
W1 C6 2.028(5) . ?
W1 C9 2.042(6) . ?
W1 C7 2.055(5) . ?
W1 C3 2.161(5) . ?
O1 C6 1.147(6) . ?
O2 C7 1.144(6) . ?
C8 O3 1.139(6) . ?
C3 C2 1.230(7) . ?
C11C C12C 1.385(7) . ?
C11C C16C 1.395(7) . ?
C11A C16A 1.391(6) . ?
C11A C12A 1.406(6) . ?
C11B C12B 1.385(7) . ?
C11B C16B 1.396(7) . ?
C12C C13C 1.400(7) . ?
C12C H12C 0.9500 . ?
C13B C14B 1.390(8) . ?
C13B C12B 1.393(7) . ?
C13B H13B 0.9500 . ?
C15C C16C 1.383(7) . ?
C15C C14C 1.386(7) . ?
C15C H15C 0.9500 . ?
C14B C15B 1.393(8) . ?
C14B H14B 0.9500 . ?
C16A C15A 1.396(7) . ?
C16A H16A 0.9500 . ?
C16C H16C 0.9500 . ?
C14C C13C 1.382(7) . ?
C14C H14C 0.9500 . ?
C12B H12B 0.9500 . ?
C16B C15B 1.389(7) . ?
C16B H16B 0.9500 . ?
C15B H15B 0.9500 . ?
C13C H13C 0.9500 . ?
C14A C13A 1.386(7) . ?
C14A C15A 1.390(7) . ?
C14A H14A 0.9500 . ?
O5 C10 1.162(7) . ?
C12A C13A 1.377(7) . ?
C12A H12A 0.9500 . ?
C15A H15A 0.9500 . ?
C13A H13A 0.9500 . ?
C2 C1 1.408(6) . ?
O4 C9 1.148(7) . ?
N1 C1 1.309(6) . ?
N1 C4 1.461(6) . ?
N1 C5 1.474(6) . ?
C5 H5A 0.9800 . ?
C5 H5B 0.9800 . ?
C5 H5C 0.9800 . ?
C4 H4A 0.9800 . ?
C4 H4B 0.9800 . ?
C4 H4C 0.9800 . ?

loop_
_geom_torsion_atom_site_label_1
_geom_torsion_atom_site_label_2
_geom_torsion_atom_site_label_3
_geom_torsion_atom_site_label_4
_geom_torsion
_geom_torsion_site_symmetry_1
_geom_torsion_site_symmetry_2
_geom_torsion_site_symmetry_3
_geom_torsion_site_symmetry_4
_geom_torsion_publ_flag
C5 N1 C1 C2 -0.3(7) . . . . ?
C4 N1 C1 Au1 0.6(6) . . . . ?
